data_4038319
loop_
_publ_author_name
'Vannada, Jagadeshwar'
'Sulthan, Mahesh'
'Arun, Doma'
'Dada, Ravikrishna'
'Yaragorla, Srinivasarao'

_publ_section_title
;
 Regiodivergent Synthesis of Penta-Substituted Pyrroles through a Cascade
 [3+2] Cyclisation of C-acylimines with Activated-Alkynes and Aromatic
 Nucleophiles.
;
_journal_name_full 'The Journal of organic chemistry'
_journal_paper_doi 10.1021/acs.joc.0c00712
_journal_year 2020
_chemical_formula_sum 'C29 H24 N2 O4'
_chemical_formula_weight 464.50
_space_group_IT_number 15
_space_group_name_Hall '-C 2yc'
_space_group_name_H-M_alt 'C 1 2/c 1'
_symmetry_cell_setting monoclinic
_symmetry_space_group_name_H-M 'C 1 2/c 1'
_atom_sites_solution_hydrogens geom
_atom_sites_solution_primary direct
_atom_sites_solution_secondary difmap
_audit_creation_method SHELXL-97
_cell_angle_alpha 90.00
_cell_angle_beta 103.496(5)
_cell_angle_gamma 90.00
_cell_formula_units_Z 8
_cell_length_a 24.002(3)
_cell_length_b 11.4379(17)
_cell_length_c 18.394(3)
_cell_measurement_reflns_used 9164
_cell_measurement_temperature 295(2)
_cell_measurement_theta_max 25.86
_cell_measurement_theta_min 2.86
_cell_volume 4910.3(12)
_computing_cell_refinement 'Bruker SAINT'
_computing_data_collection 'Bruker APEX2'
_computing_data_reduction 'Bruker SAINT'
_computing_molecular_graphics 'Bruker SHELXTL'
_computing_publication_material 'Bruker SHELXTL'
_computing_structure_refinement 'SHELXL-97 (Sheldrick, 2008)'
_computing_structure_solution 'SHELXS-97 (Sheldrick 2008)'
_diffrn_ambient_temperature 295(2)
_diffrn_measured_fraction_theta_full 0.994
_diffrn_measured_fraction_theta_max 0.994
_diffrn_measurement_device_type 'Bruker APEX-II CCD'
_diffrn_measurement_method '\f and \w scans'
_diffrn_radiation_monochromator graphite
_diffrn_radiation_source 'fine-focus sealed tube'
_diffrn_radiation_type MoK\a
_diffrn_radiation_wavelength 0.71073
_diffrn_reflns_av_R_equivalents 0.0459
_diffrn_reflns_av_sigmaI/netI 0.0195
_diffrn_reflns_limit_h_max 29
_diffrn_reflns_limit_h_min -30
_diffrn_reflns_limit_k_max 14
_diffrn_reflns_limit_k_min -14
_diffrn_reflns_limit_l_max 22
_diffrn_reflns_limit_l_min -23
_diffrn_reflns_number 54926
_diffrn_reflns_theta_full 26.42
_diffrn_reflns_theta_max 26.42
_diffrn_reflns_theta_min 2.28
_exptl_absorpt_coefficient_mu 0.084
_exptl_absorpt_correction_type none
_exptl_crystal_colour white
_exptl_crystal_density_diffrn 1.257
_exptl_crystal_density_method 'not measured'
_exptl_crystal_description needle
_exptl_crystal_F_000 1952
_exptl_crystal_size_max 0.38
_exptl_crystal_size_mid 0.32
_exptl_crystal_size_min 0.28
_refine_diff_density_max 0.293
_refine_diff_density_min -0.195
_refine_diff_density_rms 0.037
_refine_ls_extinction_method none
_refine_ls_goodness_of_fit_ref 1.066
_refine_ls_hydrogen_treatment mixed
_refine_ls_matrix_type full
_refine_ls_number_parameters 320
_refine_ls_number_reflns 5020
_refine_ls_number_restraints 0
_refine_ls_restrained_S_all 1.066
_refine_ls_R_factor_all 0.0660
_refine_ls_R_factor_gt 0.0501
_refine_ls_shift/su_max 0.000
_refine_ls_shift/su_mean 0.000
_refine_ls_structure_factor_coef Fsqd
_refine_ls_weighting_details 'calc w=1/[\s^2^(Fo^2^)+(0.0601P)^2^+3.7003P] where P=(Fo^2^+2Fc^2^)/3'
_refine_ls_weighting_scheme calc
_refine_ls_wR_factor_gt 0.1292
_refine_ls_wR_factor_ref 0.1400
_reflns_number_gt 3957
_reflns_number_total 5020
_reflns_threshold_expression >2\s(I)
_cod_data_source_file jo0c00712_si_002.cif
_cod_data_source_block ysr44b_0m_a_a_a
_cod_depositor_comments
;
The following automatic conversions were performed:

data item '_symmetry_cell_setting' value 'Monoclinic' was changed to
'monoclinic' in accordance with the
/home/data/users/saulius/crontab/automatic-downloads/rss-feeds/ACS/lib/dictionaries/cif_core.dic
dictionary named 'cif_core.dic' version 2.4.2 last updated on
2011-04-26.

Automatic conversion script
Id: cif_fix_values 7556 2019-12-06 15:28:31Z antanas 
;
_cod_original_sg_symbol_H-M C2/c
_cod_database_code 4038319

loop_
_symmetry_equiv_pos_as_xyz
'x, y, z'
'-x, y, -z+1/2'
'x+1/2, y+1/2, z'
'-x+1/2, y+1/2, -z+1/2'
'-x, -y, -z'
'x, -y, z-1/2'
'-x+1/2, -y+1/2, -z'
'x+1/2, -y+1/2, z-1/2'

loop_
_atom_site_label
_atom_site_type_symbol
_atom_site_fract_x
_atom_site_fract_y
_atom_site_fract_z
_atom_site_U_iso_or_equiv
_atom_site_adp_type
_atom_site_occupancy
_atom_site_symmetry_multiplicity
_atom_site_calc_flag
_atom_site_refinement_flags
_atom_site_disorder_assembly
_atom_site_disorder_group
O1 O 0.36301(6) 0.77380(12) 0.48405(7) 0.0602(4) Uani 1 1 d . . .
O2 O 0.35357(6) 1.00267(12) 0.40171(8) 0.0618(4) Uani 1 1 d . . .
N1 N 0.37452(6) 0.66285(11) 0.30516(7) 0.0396(3) Uani 1 1 d . . .
O3 O 0.39491(7) 0.59630(12) 0.46318(8) 0.0642(4) Uani 1 1 d . . .
O4 O 0.26523(6) 0.92818(13) 0.37942(9) 0.0674(4) Uani 1 1 d . . .
N2 N 0.38741(8) 0.58205(15) 0.07295(9) 0.0553(4) Uani 1 1 d . . .
C1 C 0.36186(7) 0.72866(14) 0.36235(9) 0.0390(4) Uani 1 1 d . . .
C2 C 0.33671(7) 0.83117(14) 0.33157(9) 0.0381(4) Uani 1 1 d . . .
C3 C 0.33352(7) 0.82834(14) 0.25392(9) 0.0385(4) Uani 1 1 d . . .
C4 C 0.35814(7) 0.72325(14) 0.23931(9) 0.0384(4) Uani 1 1 d . . .
C5 C 0.37447(7) 0.68472(14) 0.17085(9) 0.0393(4) Uani 1 1 d . . .
C6 C 0.31358(8) 0.92415(15) 0.37323(9) 0.0430(4) Uani 1 1 d . . .
C7 C 0.37524(8) 0.68966(16) 0.43986(9) 0.0446(4) Uani 1 1 d . . .
C8 C 0.39621(7) 0.54436(14) 0.31093(9) 0.0405(4) Uani 1 1 d . . .
C9 C 0.41420(7) 0.74662(15) 0.13735(9) 0.0425(4) Uani 1 1 d . . .
C10 C 0.30647(7) 0.91638(16) 0.19770(9) 0.0457(4) Uani 1 1 d . . .
C11 C 0.42140(8) 0.67908(16) 0.07612(9) 0.0469(4) Uani 1 1 d . . .
C12 C 0.35990(8) 0.58558(16) 0.13015(10) 0.0504(4) Uani 1 1 d . . .
H12 H 0.3349 0.5286 0.1398 0.060 Uiso 1 1 calc R . .
C13 C 0.45339(8) 0.52328(17) 0.32182(11) 0.0530(5) Uani 1 1 d . . .
H13 H 0.4792 0.5849 0.3259 0.064 Uiso 1 1 calc R . .
C14 C 0.35763(9) 0.45383(16) 0.30391(13) 0.0580(5) Uani 1 1 d . . .
H14 H 0.3186 0.4689 0.2958 0.070 Uiso 1 1 calc R . .
C15 C 0.27604(9) 0.8818(2) 0.12728(11) 0.0638(6) Uani 1 1 d . . .
H15 H 0.2727 0.8027 0.1153 0.077 Uiso 1 1 calc R . .
C16 C 0.30916(9) 1.03532(17) 0.21394(12) 0.0586(5) Uani 1 1 d . . .
H16 H 0.3290 1.0604 0.2610 0.070 Uiso 1 1 calc R . .
C17 C 0.47259(9) 0.40809(19) 0.32670(13) 0.0634(5) Uani 1 1 d . . .
H17 H 0.5116 0.3933 0.3343 0.076 Uiso 1 1 calc R . .
C18 C 0.43506(10) 0.31527(17) 0.32055(12) 0.0605(5) Uani 1 1 d . . .
C19 C 0.37762(10) 0.34035(18) 0.30903(14) 0.0671(6) Uani 1 1 d . . .
H19 H 0.3515 0.2791 0.3046 0.081 Uiso 1 1 calc R . .
C20 C 0.44571(10) 0.84958(19) 0.15433(13) 0.0660(6) Uani 1 1 d . . .
H20 H 0.4417 0.8963 0.1942 0.079 Uiso 1 1 calc R . .
C00R C 0.45933(10) 0.7112(2) 0.03263(12) 0.0663(6) Uani 1 1 d . . .
H00R H 0.4639 0.6655 -0.0073 0.080 Uiso 1 1 calc R . .
C00S C 0.25460(11) 1.0821(3) 0.09236(17) 0.0897(9) Uani 1 1 d . . .
H00S H 0.2380 1.1375 0.0569 0.108 Uiso 1 1 calc R . .
C00T C 0.37560(13) 0.7496(3) 0.56281(12) 0.0893(9) Uani 1 1 d . . .
H00A H 0.3651 0.8158 0.5888 0.134 Uiso 1 1 calc R . .
H00B H 0.4158 0.7346 0.5804 0.134 Uiso 1 1 calc R . .
H00C H 0.3543 0.6823 0.5718 0.134 Uiso 1 1 calc R . .
C00U C 0.48941(12) 0.8124(3) 0.05096(16) 0.0840(8) Uani 1 1 d . . .
H00U H 0.5148 0.8362 0.0227 0.101 Uiso 1 1 calc R . .
C00V C 0.28296(11) 1.1169(2) 0.16164(17) 0.0796(7) Uani 1 1 d . . .
H00V H 0.2848 1.1959 0.1740 0.095 Uiso 1 1 calc R . .
C00W C 0.25035(11) 0.9648(3) 0.07438(13) 0.0886(9) Uani 1 1 d . . .
H00W H 0.2304 0.9411 0.0271 0.106 Uiso 1 1 calc R . .
C00X C 0.48298(12) 0.8807(3) 0.11081(17) 0.0879(8) Uani 1 1 d . . .
H00X H 0.5043 0.9490 0.1218 0.105 Uiso 1 1 calc R . .
C00Y C 0.45596(13) 0.1899(2) 0.32629(18) 0.0911(9) Uani 1 1 d . . .
H00D H 0.4238 0.1379 0.3208 0.137 Uiso 1 1 calc R . .
H00E H 0.4816 0.1776 0.3742 0.137 Uiso 1 1 calc R . .
H00F H 0.4757 0.1746 0.2875 0.137 Uiso 1 1 calc R . .
C00Z C 0.33653(15) 1.0947(2) 0.44612(18) 0.0989(10) Uani 1 1 d . . .
H00G H 0.3683 1.1465 0.4637 0.148 Uiso 1 1 calc R . .
H00H H 0.3249 1.0609 0.4880 0.148 Uiso 1 1 calc R . .
H00I H 0.3051 1.1376 0.4160 0.148 Uiso 1 1 calc R . .
H1 H 0.3854(10) 0.524(2) 0.0413(14) 0.073(7) Uiso 1 1 d . . .

loop_
_atom_site_aniso_label
_atom_site_aniso_U_11
_atom_site_aniso_U_22
_atom_site_aniso_U_33
_atom_site_aniso_U_23
_atom_site_aniso_U_13
_atom_site_aniso_U_12
O1 0.0840(10) 0.0651(9) 0.0344(6) 0.0014(6) 0.0195(6) 0.0223(7)
O2 0.0771(9) 0.0503(8) 0.0676(9) -0.0223(7) 0.0364(7) -0.0153(7)
N1 0.0503(8) 0.0328(7) 0.0389(7) 0.0010(5) 0.0169(6) 0.0027(6)
O3 0.0947(11) 0.0564(8) 0.0489(8) 0.0203(6) 0.0315(7) 0.0238(8)
O4 0.0557(8) 0.0697(10) 0.0827(10) -0.0146(8) 0.0281(7) 0.0098(7)
N2 0.0730(11) 0.0528(10) 0.0426(8) -0.0170(7) 0.0189(8) -0.0034(8)
C1 0.0468(9) 0.0365(8) 0.0367(8) 0.0002(7) 0.0161(7) 0.0006(7)
C2 0.0439(9) 0.0355(8) 0.0370(8) -0.0021(6) 0.0139(7) -0.0019(7)
C3 0.0452(9) 0.0369(8) 0.0346(8) 0.0001(6) 0.0120(7) 0.0005(7)
C4 0.0468(9) 0.0361(8) 0.0342(8) -0.0010(6) 0.0133(7) -0.0020(7)
C5 0.0471(9) 0.0382(8) 0.0338(8) -0.0031(7) 0.0120(7) 0.0008(7)
C6 0.0552(10) 0.0377(9) 0.0390(9) 0.0013(7) 0.0169(7) 0.0040(8)
C7 0.0496(10) 0.0478(10) 0.0408(9) 0.0048(8) 0.0193(7) 0.0046(8)
C8 0.0519(9) 0.0330(8) 0.0399(8) 0.0006(7) 0.0177(7) 0.0041(7)
C9 0.0471(9) 0.0441(9) 0.0376(8) -0.0022(7) 0.0121(7) 0.0009(7)
C10 0.0475(9) 0.0530(10) 0.0404(9) 0.0087(8) 0.0179(7) 0.0098(8)
C11 0.0524(10) 0.0520(10) 0.0374(8) -0.0021(8) 0.0128(7) 0.0062(8)
C12 0.0610(11) 0.0469(10) 0.0452(10) -0.0092(8) 0.0162(8) -0.0084(8)
C13 0.0497(10) 0.0470(10) 0.0634(12) 0.0003(9) 0.0151(9) 0.0003(8)
C14 0.0527(11) 0.0401(10) 0.0868(15) 0.0004(9) 0.0276(10) 0.0005(8)
C15 0.0554(11) 0.0874(16) 0.0464(11) 0.0002(10) 0.0074(9) 0.0168(11)
C16 0.0694(13) 0.0482(11) 0.0628(12) 0.0148(9) 0.0244(10) 0.0081(9)
C17 0.0551(11) 0.0604(13) 0.0754(14) 0.0067(11) 0.0167(10) 0.0179(10)
C18 0.0798(14) 0.0430(10) 0.0653(12) 0.0029(9) 0.0305(11) 0.0137(10)
C19 0.0699(14) 0.0375(10) 0.0999(17) -0.0007(10) 0.0320(12) -0.0032(9)
C20 0.0774(14) 0.0597(13) 0.0676(13) -0.0159(10) 0.0302(11) -0.0222(11)
C00R 0.0733(14) 0.0823(16) 0.0517(11) 0.0011(11) 0.0313(10) 0.0124(12)
C00S 0.0746(16) 0.116(2) 0.0875(19) 0.0572(18) 0.0362(14) 0.0460(16)
C00T 0.121(2) 0.112(2) 0.0360(11) 0.0048(12) 0.0207(12) 0.0462(18)
C00U 0.0821(17) 0.0958(19) 0.0890(18) 0.0065(15) 0.0502(14) -0.0109(15)
C00V 0.0865(16) 0.0683(15) 0.0942(19) 0.0395(14) 0.0420(15) 0.0250(13)
C00W 0.0665(15) 0.149(3) 0.0485(12) 0.0236(15) 0.0101(10) 0.0373(17)
C00X 0.0918(18) 0.0830(18) 0.100(2) -0.0104(15) 0.0457(16) -0.0346(15)
C00Y 0.111(2) 0.0493(13) 0.122(2) 0.0077(14) 0.0452(18) 0.0280(13)
C00Z 0.138(3) 0.0662(16) 0.112(2) -0.0478(15) 0.068(2) -0.0238(16)

loop_
_atom_type_symbol
_atom_type_description
_atom_type_scat_dispersion_real
_atom_type_scat_dispersion_imag
_atom_type_scat_source
C C 0.0033 0.0016 'International Tables Vol C Tables 4.2.6.8 and 6.1.1.4'
H H 0.0000 0.0000 'International Tables Vol C Tables 4.2.6.8 and 6.1.1.4'
N N 0.0061 0.0033 'International Tables Vol C Tables 4.2.6.8 and 6.1.1.4'
O O 0.0106 0.0060 'International Tables Vol C Tables 4.2.6.8 and 6.1.1.4'

loop_
_geom_angle_atom_site_label_1
_geom_angle_atom_site_label_2
_geom_angle_atom_site_label_3
_geom_angle
_geom_angle_site_symmetry_1
_geom_angle_site_symmetry_3
_geom_angle_publ_flag
C7 O1 C00T 116.79(16) . . ?
C6 O2 C00Z 116.12(18) . . ?
C4 N1 C1 109.23(13) . . ?
C4 N1 C8 124.15(13) . . ?
C1 N1 C8 126.36(13) . . ?
C12 N2 C11 109.45(15) . . ?
C12 N2 H1 125.0(16) . . ?
C11 N2 H1 125.5(16) . . ?
C2 C1 N1 107.65(13) . . ?
C2 C1 C7 129.65(15) . . ?
N1 C1 C7 122.70(15) . . ?
C1 C2 C3 108.12(14) . . ?
C1 C2 C6 125.11(14) . . ?
C3 C2 C6 126.65(15) . . ?
C4 C3 C2 106.83(14) . . ?
C4 C3 C10 126.07(14) . . ?
C2 C3 C10 127.02(15) . . ?
N1 C4 C3 108.16(13) . . ?
N1 C4 C5 121.80(14) . . ?
C3 C4 C5 129.31(15) . . ?
C12 C5 C9 106.62(15) . . ?
C12 C5 C4 129.50(16) . . ?
C9 C5 C4 123.75(15) . . ?
O4 C6 O2 124.41(16) . . ?
O4 C6 C2 124.30(16) . . ?
O2 C6 C2 111.29(15) . . ?
O3 C7 O1 123.04(16) . . ?
O3 C7 C1 126.75(16) . . ?
O1 C7 C1 110.21(15) . . ?
C13 C8 C14 120.93(16) . . ?
C13 C8 N1 120.65(15) . . ?
C14 C8 N1 118.41(15) . . ?
C20 C9 C11 118.72(17) . . ?
C20 C9 C5 134.37(16) . . ?
C11 C9 C5 106.86(15) . . ?
C15 C10 C16 117.85(18) . . ?
C15 C10 C3 120.50(18) . . ?
C16 C10 C3 121.63(17) . . ?
N2 C11 C00R 130.62(18) . . ?
N2 C11 C9 107.17(15) . . ?
C00R C11 C9 122.16(19) . . ?
C5 C12 N2 109.90(17) . . ?
C5 C12 H12 125.1 . . ?
N2 C12 H12 125.1 . . ?
C8 C13 C17 118.97(18) . . ?
C8 C13 H13 120.5 . . ?
C17 C13 H13 120.5 . . ?
C8 C14 C19 119.10(18) . . ?
C8 C14 H14 120.4 . . ?
C19 C14 H14 120.4 . . ?
C10 C15 C00W 120.5(2) . . ?
C10 C15 H15 119.8 . . ?
C00W C15 H15 119.8 . . ?
C00V C16 C10 121.3(2) . . ?
C00V C16 H16 119.3 . . ?
C10 C16 H16 119.3 . . ?
C18 C17 C13 121.55(19) . . ?
C18 C17 H17 119.2 . . ?
C13 C17 H17 119.2 . . ?
C19 C18 C17 117.64(18) . . ?
C19 C18 C00Y 120.8(2) . . ?
C17 C18 C00Y 121.6(2) . . ?
C18 C19 C14 121.8(2) . . ?
C18 C19 H19 119.1 . . ?
C14 C19 H19 119.1 . . ?
C00X C20 C9 118.6(2) . . ?
C00X C20 H20 120.7 . . ?
C9 C20 H20 120.7 . . ?
C00U C00R C11 117.4(2) . . ?
C00U C00R H00R 121.3 . . ?
C11 C00R H00R 121.3 . . ?
C00V C00S C00W 120.2(2) . . ?
C00V C00S H00S 119.9 . . ?
C00W C00S H00S 119.9 . . ?
O1 C00T H00A 109.5 . . ?
O1 C00T H00B 109.5 . . ?
H00A C00T H00B 109.5 . . ?
O1 C00T H00C 109.5 . . ?
H00A C00T H00C 109.5 . . ?
H00B C00T H00C 109.5 . . ?
C00R C00U C00X 121.6(2) . . ?
C00R C00U H00U 119.2 . . ?
C00X C00U H00U 119.2 . . ?
C00S C00V C16 120.2(3) . . ?
C00S C00V H00V 119.9 . . ?
C16 C00V H00V 119.9 . . ?
C00S C00W C15 119.9(3) . . ?
C00S C00W H00W 120.1 . . ?
C15 C00W H00W 120.1 . . ?
C20 C00X C00U 121.5(2) . . ?
C20 C00X H00X 119.2 . . ?
C00U C00X H00X 119.2 . . ?
C18 C00Y H00D 109.5 . . ?
C18 C00Y H00E 109.5 . . ?
H00D C00Y H00E 109.5 . . ?
C18 C00Y H00F 109.5 . . ?
H00D C00Y H00F 109.5 . . ?
H00E C00Y H00F 109.5 . . ?
O2 C00Z H00G 109.5 . . ?
O2 C00Z H00H 109.5 . . ?
H00G C00Z H00H 109.5 . . ?
O2 C00Z H00I 109.5 . . ?
H00G C00Z H00I 109.5 . . ?
H00H C00Z H00I 109.5 . . ?

loop_
_geom_bond_atom_site_label_1
_geom_bond_atom_site_label_2
_geom_bond_distance
_geom_bond_site_symmetry_2
_geom_bond_publ_flag
O1 C7 1.336(2) . ?
O1 C00T 1.436(2) . ?
O2 C6 1.329(2) . ?
O2 C00Z 1.449(3) . ?
N1 C4 1.370(2) . ?
N1 C1 1.384(2) . ?
N1 C8 1.447(2) . ?
O3 C7 1.205(2) . ?
O4 C6 1.193(2) . ?
N2 C12 1.367(2) . ?
N2 C11 1.371(3) . ?
N2 H1 0.88(3) . ?
C1 C2 1.379(2) . ?
C1 C7 1.456(2) . ?
C2 C3 1.413(2) . ?
C2 C6 1.492(2) . ?
C3 C4 1.393(2) . ?
C3 C10 1.480(2) . ?
C4 C5 1.471(2) . ?
C5 C12 1.359(2) . ?
C5 C9 1.437(2) . ?
C8 C13 1.362(3) . ?
C8 C14 1.375(3) . ?
C9 C20 1.395(3) . ?
C9 C11 1.409(2) . ?
C10 C15 1.388(3) . ?
C10 C16 1.391(3) . ?
C11 C00R 1.394(3) . ?
C12 H12 0.9300 . ?
C13 C17 1.392(3) . ?
C13 H13 0.9300 . ?
C14 C19 1.379(3) . ?
C14 H14 0.9300 . ?
C15 C00W 1.396(3) . ?
C15 H15 0.9300 . ?
C16 C00V 1.382(3) . ?
C16 H16 0.9300 . ?
C17 C18 1.380(3) . ?
C17 H17 0.9300 . ?
C18 C19 1.375(3) . ?
C18 C00Y 1.515(3) . ?
C19 H19 0.9300 . ?
C20 C00X 1.379(3) . ?
C20 H20 0.9300 . ?
C00R C00U 1.364(4) . ?
C00R H00R 0.9300 . ?
C00S C00V 1.357(4) . ?
C00S C00W 1.380(4) . ?
C00S H00S 0.9300 . ?
C00T H00A 0.9600 . ?
C00T H00B 0.9600 . ?
C00T H00C 0.9600 . ?
C00U C00X 1.388(4) . ?
C00U H00U 0.9300 . ?
C00V H00V 0.9300 . ?
C00W H00W 0.9300 . ?
C00X H00X 0.9300 . ?
C00Y H00D 0.9600 . ?
C00Y H00E 0.9600 . ?
C00Y H00F 0.9600 . ?
C00Z H00G 0.9600 . ?
C00Z H00H 0.9600 . ?
C00Z H00I 0.9600 . ?
